data_4319905
loop_
_publ_author_name
'Hitoshi Miyasaka'
'Ho-Chol Chang'
'Katsunori Mochizuki'
'Susumu Kitagawa'

_publ_section_title
;
 Syntheses, Structures, and Physicochemical Properties of Diruthenium
 Compounds of Tetrachlorocatecholate with Metal-Metal Bonded
 Ru3+(\m-OR)2Ru3+ and Ru3.5+(\m-OR)2Ru3.5+ Cores (R = CH3 and C2H5)
;
_journal_name_full 'Inorganic Chemistry'
_journal_page_first 3544
_journal_page_last 3554
_journal_paper_doi 10.1021/ic0010252
_journal_volume 40
_journal_year 2001
_chemical_formula_sum 'C74 H88 Cl16 Na4 O32 Ru2'
_chemical_formula_weight 2350.84
_space_group_IT_number 12
_symmetry_cell_setting monoclinic
_symmetry_Int_Tables_number 12
_symmetry_space_group_name_Hall '-C 2y'
_symmetry_space_group_name_H-M 'C 1 2/m 1'
_cell_angle_alpha 90
_cell_angle_beta 111.0893(5)
_cell_angle_gamma 90
_cell_formula_units_Z 2
_cell_length_a 19.511(3)
_cell_length_b 18.803(2)
_cell_length_c 14.1254(3)
_cell_measurement_temperature 173.2
_cell_volume 4835.0(9)
_computing_cell_refinement S
_computing_data_collection S
_computing_data_reduction 'teXsan Ver. 1.10'
_computing_publication_material 'teXsan Ver. 1.10'
_computing_structure_refinement 'teXsan Ver. 1.10'
_computing_structure_solution SIR92
_diffrn_measured_fraction_theta_full 0.9854
_diffrn_measured_fraction_theta_max 0.9854
_diffrn_radiation_type 'Mo K\a'
_diffrn_radiation_wavelength 0.7107
_diffrn_reflns_av_R_equivalents 0.019
_diffrn_reflns_limit_h_max 25
_diffrn_reflns_limit_h_min -24
_diffrn_reflns_limit_k_max 21
_diffrn_reflns_limit_k_min -24
_diffrn_reflns_limit_l_max 15
_diffrn_reflns_limit_l_min -18
_diffrn_reflns_number 18110
_diffrn_reflns_theta_full 27.17
_diffrn_reflns_theta_max 27.17
_exptl_absorpt_coefficient_mu 0.849
_exptl_absorpt_correction_T_max 0.934
_exptl_absorpt_correction_T_min 0.934
_exptl_absorpt_correction_type none
_exptl_crystal_colour brown
_exptl_crystal_density_diffrn 1.615
_exptl_crystal_density_method 'not measured'
_exptl_crystal_description plate
_exptl_crystal_size_max 0.250
_exptl_crystal_size_mid 0.230
_exptl_crystal_size_min 0.080
_refine_diff_density_max 0.74
_refine_diff_density_min -0.70
_refine_ls_extinction_method none
_refine_ls_goodness_of_fit_ref 0.954
_refine_ls_number_parameters 303
_refine_ls_number_reflns 4226
_refine_ls_R_factor_gt 0.0416
_refine_ls_shift/su_max 0.0020
_refine_ls_structure_factor_coef F
_refine_ls_weighting_scheme unit
_refine_ls_wR_factor_ref 0.0656
_reflns_number_gt 4226
_reflns_number_total 5479
_reflns_threshold_expression F^2^>3.0\s(F^2^)
_cod_data_source_file ic0010252_1.cif
_cod_data_source_block Comp3
_cod_original_cell_volume 4835.1(8)
_cod_original_formula_sum 'C74 H88 Cl16 Na4 O32 Ru2 '
_cod_database_code 4319905

loop_
_symmetry_equiv_pos_as_xyz
x,y,z
x,-y,z
-x,-y,-z
-x,y,-z
1/2+x,1/2+y,z
1/2+x,1/2-y,z
1/2-x,1/2-y,-z
1/2-x,1/2+y,-z

loop_
_atom_site_label
_atom_site_type_symbol
_atom_site_fract_x
_atom_site_fract_y
_atom_site_fract_z
_atom_site_U_iso_or_equiv
_atom_site_adp_type
_atom_site_occupancy
_atom_site_calc_flag
_atom_site_refinement_flags
_atom_site_disorder_assembly
_atom_site_disorder_group
Ru(1) Ru 0.5000 0.43070(3) 0.5000 0.0183(1) Uani 1.00 d S . .
Cl(1) Cl 0.31282(8) 0.24708(8) 0.3414(1) 0.0328(4) Uani 1.00 d . . .
Cl(2) Cl 0.31135(10) 0.20082(9) 0.1256(1) 0.0423(4) Uani 1.00 d . . .
Cl(3) Cl 0.41892(10) 0.27706(10) 0.0365(1) 0.0436(5) Uani 1.00 d . . .
Cl(4) Cl 0.52727(8) 0.39326(9) 0.1649(1) 0.0362(4) Uani 1.00 d . . .
Na(1) Na 0.6085(2) 0.5000 0.3828(2) 0.0259(8) Uani 1.00 d S . .
Na(2) Na 0.6219(2) 0.0000 0.2711(3) 0.0395(10) Uani 1.00 d S . .
O(1) O 0.4246(2) 0.3535(2) 0.4426(3) 0.0223(9) Uani 1.00 d . . .
O(2) O 0.5132(2) 0.4217(2) 0.3618(2) 0.0202(9) Uani 1.00 d . . .
O(3) O 0.5856(3) 0.5000 0.5519(4) 0.019(1) Uani 1.00 d S . .
O(4) O 0.6961(4) 0.5000 0.3014(5) 0.046(2) Uani 1.00 d S . .
O(5) O 0.6791(2) 0.6039(2) 0.4816(3) 0.031(1) Uani 1.00 d . . .
O(6) O 0.5666(2) 0.0682(2) 0.4086(3) 0.035(1) Uani 1.00 d . . .
O(7) O 0.6086(3) 0.1402(2) 0.2661(3) 0.038(1) Uani 1.00 d . . .
O(8) O 0.6673(2) 0.0679(2) 0.1425(3) 0.037(1) Uani 1.00 d . . .
O(9) O 0.4945(4) 0.0000 0.1947(5) 0.048(2) Uani 1.00 d S . .
O(10) O 0.7200(3) 0.0000 0.4169(5) 0.039(2) Uani 1.00 d S . .
C(1) C 0.4223(3) 0.3351(3) 0.3496(4) 0.021(1) Uani 1.00 d . . .
C(2) C 0.3739(3) 0.2840(3) 0.2919(4) 0.024(1) Uani 1.00 d . . .
C(3) C 0.3720(3) 0.2647(3) 0.1954(4) 0.029(1) Uani 1.00 d . . .
C(4) C 0.4195(3) 0.2980(3) 0.1563(4) 0.028(1) Uani 1.00 d . . .
C(5) C 0.4681(3) 0.3503(3) 0.2132(4) 0.024(1) Uani 1.00 d . . .
C(6) C 0.4704(3) 0.3706(3) 0.3091(4) 0.021(1) Uani 1.00 d . . .
C(7) C 0.6318(4) 0.5000 0.6567(6) 0.026(2) Uani 1.00 d S . .
C(8) C 0.6881(6) 0.5000 0.1990(9) 0.071(4) Uani 1.00 d S . .
C(9) C 0.6903(5) 0.6594(4) 0.4204(6) 0.052(2) Uani 1.00 d . . .
C(10) C 0.6283(4) 0.0372(4) 0.6865(5) 0.043(2) Uani 1.00 d . . .
C(11) C 0.6077(3) 0.0737(4) 0.5933(5) 0.040(2) Uani 1.00 d . . .
C(12) C 0.5879(3) 0.0373(3) 0.5027(5) 0.033(2) Uani 1.00 d . . .
C(13) C 0.5710(4) 0.1445(4) 0.4070(6) 0.044(2) Uani 1.00 d . . .
C(14) C 0.5521(4) 0.1659(4) 0.2989(6) 0.046(2) Uani 1.00 d . . .
C(15) C 0.6014(5) 0.1662(4) 0.1691(6) 0.051(2) Uani 1.00 d . . .
C(16) C 0.6672(5) 0.1442(3) 0.1459(6) 0.047(2) Uani 1.00 d . . .
C(17) C 0.7210(3) 0.0375(3) 0.1135(4) 0.033(2) Uani 1.00 d . . .
C(18) C 0.7714(4) 0.0738(4) 0.0856(5) 0.038(2) Uani 1.00 d . . .
C(19) C 0.8227(4) 0.0370(4) 0.0571(5) 0.044(2) Uani 1.00 d . . .
C(20) C 0.4332(8) 0.0000 0.1032(9) 0.081(5) Uani 1.00 d S . .

loop_
_atom_site_aniso_label
_atom_site_aniso_U_11
_atom_site_aniso_U_22
_atom_site_aniso_U_33
_atom_site_aniso_U_12
_atom_site_aniso_U_13
_atom_site_aniso_U_23
Ru(1) 0.0181(3) 0.0224(3) 0.0152(3) 0.0000 0.0070(2) 0.0000
Cl(1) 0.0331(7) 0.0328(8) 0.0335(7) -0.0109(6) 0.0132(6) 0.0013(6)
Cl(2) 0.0512(9) 0.0366(9) 0.0335(8) -0.0179(7) 0.0086(7) -0.0114(7)
Cl(3) 0.0542(10) 0.051(1) 0.0290(7) -0.0128(8) 0.0194(7) -0.0188(7)
Cl(4) 0.0383(8) 0.0486(9) 0.0289(7) -0.0120(7) 0.0209(6) -0.0093(7)
Na(1) 0.021(1) 0.029(2) 0.031(2) 0.0000 0.014(1) 0.0000
Na(2) 0.033(2) 0.035(2) 0.041(2) 0.0000 0.001(2) 0.0000
O(1) 0.024(2) 0.025(2) 0.019(2) -0.005(2) 0.009(1) -0.001(1)
O(2) 0.021(2) 0.027(2) 0.016(2) -0.004(2) 0.010(1) -0.005(1)
O(3) 0.017(2) 0.024(3) 0.014(2) 0.0000 0.003(2) 0.0000
O(4) 0.036(4) 0.070(5) 0.042(4) 0.0000 0.027(3) 0.0000
O(5) 0.026(2) 0.035(2) 0.036(2) -0.002(2) 0.014(2) 0.003(2)
O(6) 0.034(2) 0.028(2) 0.040(2) 0.002(2) 0.011(2) 0.002(2)
O(7) 0.046(3) 0.029(2) 0.040(2) 0.008(2) 0.015(2) 0.009(2)
O(8) 0.045(2) 0.023(2) 0.040(2) 0.000(2) 0.011(2) 0.002(2)
O(9) 0.030(3) 0.071(5) 0.036(4) 0.0000 0.002(3) 0.0000
O(10) 0.026(3) 0.047(4) 0.042(4) 0.0000 0.009(3) 0.0000
C(1) 0.021(2) 0.021(3) 0.022(2) 0.002(2) 0.009(2) -0.002(2)
C(2) 0.027(3) 0.020(3) 0.026(3) 0.000(2) 0.010(2) 0.000(2)
C(3) 0.033(3) 0.021(3) 0.026(3) -0.002(2) 0.002(2) -0.005(2)
C(4) 0.034(3) 0.028(3) 0.023(3) 0.004(2) 0.011(2) -0.006(2)
C(5) 0.023(3) 0.026(3) 0.027(3) 0.000(2) 0.013(2) -0.002(2)
C(6) 0.020(2) 0.023(3) 0.020(2) 0.004(2) 0.006(2) 0.000(2)
C(7) 0.023(4) 0.029(4) 0.020(4) 0.0000 0.001(3) 0.0000
C(8) 0.039(6) 0.12(1) 0.049(7) 0.0000 0.016(5) 0.0000
C(9) 0.068(5) 0.040(4) 0.063(5) -0.015(4) 0.041(4) 0.002(4)
C(10) 0.035(3) 0.059(4) 0.041(4) -0.001(3) 0.019(3) -0.002(3)
C(11) 0.035(3) 0.038(3) 0.048(4) -0.003(3) 0.018(3) -0.005(3)
C(12) 0.025(3) 0.034(3) 0.041(3) 0.000(2) 0.013(3) 0.002(3)
C(13) 0.054(4) 0.028(3) 0.054(4) 0.006(3) 0.023(4) 0.000(3)
C(14) 0.052(4) 0.031(3) 0.055(4) 0.015(3) 0.018(3) 0.006(3)
C(15) 0.073(5) 0.033(4) 0.045(4) 0.017(4) 0.020(4) 0.015(3)
C(16) 0.077(5) 0.021(3) 0.045(4) 0.004(3) 0.025(4) 0.006(3)
C(17) 0.034(3) 0.033(3) 0.022(3) 0.002(3) -0.002(2) -0.002(2)
C(18) 0.041(3) 0.034(3) 0.030(3) -0.007(3) 0.004(3) -0.002(3)
C(19) 0.046(4) 0.052(4) 0.031(3) -0.007(3) 0.010(3) -0.003(3)
C(20) 0.063(8) 0.14(1) 0.029(6) 0.0000 0.007(5) 0.0000

loop_
_atom_type_symbol
_atom_type_description
_atom_type_scat_dispersion_real
_atom_type_scat_dispersion_imag
_atom_type_scat_source
C C 0.003 0.002
;International Tables for Crystallography
(1992, Vol. C, Tables 4.2.6.8 and 6.1.1.1)
;
H H 0.000 0.000
;International Tables for Crystallography
(1992, Vol. C, Table 6.1.1.2)
;
O O 0.011 0.006
;International Tables for Crystallography
(1992, Vol. C, Tables 4.2.6.8 and 6.1.1.1)
;
Cl Cl 0.148 0.159
;International Tables for Crystallography
(1992, Vol. C, Tables 4.2.6.8 and 6.1.1.1)
;
Na Na 0.036 0.025
;International Tables for Crystallography
(1992, Vol. C, Tables 4.2.6.8 and 6.1.1.1)
;
Ru Ru -1.259 0.836
;International Tables for Crystallography
(1992, Vol. C, Tables 4.2.6.8 and 6.1.1.1)
;

loop_
_geom_angle_atom_site_label_1
_geom_angle_atom_site_label_2
_geom_angle_atom_site_label_3
_geom_angle
_geom_angle_site_symmetry_1
_geom_angle_site_symmetry_2
_geom_angle_site_symmetry_3
_geom_angle_publ_flag
Ru(1) Ru(1) O(1) 136.0(1) . 2_565 1_555 yes
Ru(1) Ru(1) O(1) 136.0(1) . 2_565 4_656 yes
Ru(1) Ru(1) O(2) 94.7(1) . 2_565 1_555 yes
Ru(1) Ru(1) O(2) 94.7(1) . 2_565 4_656 yes
Ru(1) Ru(1) O(3) 50.19(9) . 2_565 1_555 yes
Ru(1) Ru(1) O(3) 50.19(9) . 2_565 3_666 yes
O(1) Ru(1) O(1) 88.0(2) . 1_555 4_656 yes
O(1) Ru(1) O(2) 83.2(1) . 1_555 1_555 yes
O(1) Ru(1) O(2) 90.0(1) . 1_555 4_656 yes
O(1) Ru(1) O(3) 172.1(2) . 1_555 1_555 yes
O(1) Ru(1) O(3) 86.0(1) . 1_555 3_666 yes
O(1) Ru(1) O(2) 90.0(1) . 4_656 1_555 yes
O(1) Ru(1) O(2) 83.2(1) . 4_656 4_656 yes
O(1) Ru(1) O(3) 86.0(1) . 4_656 1_555 yes
O(1) Ru(1) O(3) 172.1(2) . 4_656 3_666 yes
O(2) Ru(1) O(2) 170.6(2) . 1_555 4_656 yes
O(2) Ru(1) O(3) 91.6(2) . 1_555 1_555 yes
O(2) Ru(1) O(3) 94.4(2) . 1_555 3_666 yes
O(2) Ru(1) O(3) 94.4(2) . 4_656 1_555 yes
O(2) Ru(1) O(3) 91.6(2) . 4_656 3_666 yes
O(3) Ru(1) O(3) 100.4(2) . 1_555 3_666 yes
O(2) Na(1) O(2) 79.4(2) . 1_555 2_565 yes
O(2) Na(1) O(3) 73.7(1) . 1_555 1_555 yes
O(2) Na(1) O(4) 128.7(2) . 1_555 1_555 yes
O(2) Na(1) O(5) 145.7(2) . 1_555 1_555 yes
O(2) Na(1) O(5) 80.2(1) . 1_555 2_565 yes
O(2) Na(1) O(3) 73.7(1) . 2_565 1_555 yes
O(2) Na(1) O(4) 128.7(2) . 2_565 1_555 yes
O(2) Na(1) O(5) 80.2(1) . 2_565 1_555 yes
O(2) Na(1) O(5) 145.7(2) . 2_565 2_565 yes
O(3) Na(1) O(4) 147.2(2) . 1_555 1_555 yes
O(3) Na(1) O(5) 74.2(1) . 1_555 1_555 yes
O(3) Na(1) O(5) 74.2(1) . 1_555 2_565 yes
O(4) Na(1) O(5) 85.5(2) . 1_555 1_555 yes
O(4) Na(1) O(5) 85.5(2) . 1_555 2_565 yes
O(5) Na(1) O(5) 102.4(2) . 1_555 2_565 yes
O(6) Na(2) O(6) 53.7(2) . 1_555 2_555 yes
O(6) Na(2) O(7) 60.7(1) . 1_555 1_555 yes
O(6) Na(2) O(7) 114.2(2) . 1_555 2_555 yes
O(6) Na(2) O(8) 124.0(1) . 1_555 1_555 yes
O(6) Na(2) O(8) 177.0(2) . 1_555 2_555 yes
O(6) Na(2) O(9) 73.3(2) . 1_555 1_555 yes
O(6) Na(2) O(10) 77.4(2) . 1_555 1_555 yes
O(6) Na(2) O(7) 114.2(2) . 2_555 1_555 yes
O(6) Na(2) O(7) 60.7(1) . 2_555 2_555 yes
O(6) Na(2) O(8) 177.0(2) . 2_555 1_555 yes
O(6) Na(2) O(8) 124.0(1) . 2_555 2_555 yes
O(6) Na(2) O(9) 73.3(2) . 2_555 1_555 yes
O(6) Na(2) O(10) 77.4(2) . 2_555 1_555 yes
O(7) Na(2) O(7) 169.5(3) . 1_555 2_555 yes
O(7) Na(2) O(8) 63.3(1) . 1_555 1_555 yes
O(7) Na(2) O(8) 121.4(2) . 1_555 2_555 yes
O(7) Na(2) O(9) 84.8(1) . 1_555 1_555 yes
O(7) Na(2) O(10) 93.9(1) . 1_555 1_555 yes
O(7) Na(2) O(8) 121.4(2) . 2_555 1_555 yes
O(7) Na(2) O(8) 63.3(1) . 2_555 2_555 yes
O(7) Na(2) O(9) 84.8(1) . 2_555 1_555 yes
O(7) Na(2) O(10) 93.9(1) . 2_555 1_555 yes
O(8) Na(2) O(8) 58.3(2) . 1_555 2_555 yes
O(8) Na(2) O(9) 104.4(2) . 1_555 1_555 yes
O(8) Na(2) O(10) 104.2(2) . 1_555 1_555 yes
O(8) Na(2) O(9) 104.4(2) . 2_555 1_555 yes
O(8) Na(2) O(10) 104.2(2) . 2_555 1_555 yes
O(9) Na(2) O(10) 147.1(3) . 1_555 1_555 yes
Ru(1) O(1) C(1) 110.0(3) . 1_555 1_555 yes
Ru(1) O(2) Na(1) 101.3(2) . 1_555 1_555 yes
Ru(1) O(2) C(6) 109.0(3) . 1_555 1_555 yes
Na(1) O(2) C(6) 149.1(3) . 1_555 1_555 yes
Ru(1) O(3) Ru(1) 79.6(2) . 1_555 2_565 yes
Ru(1) O(3) Na(1) 93.4(2) . 1_555 1_555 yes
Ru(1) O(3) C(7) 120.2(3) . 1_555 1_555 yes
Ru(1) O(3) Na(1) 93.4(2) . 2_565 1_555 yes
Ru(1) O(3) C(7) 120.2(3) . 2_565 1_555 yes
Na(1) O(3) C(7) 134.6(4) . 1_555 1_555 yes
Na(1) O(4) C(8) 131.9(6) . 1_555 1_555 yes
Na(1) O(5) C(9) 114.1(4) . 1_555 1_555 yes
Na(2) O(6) C(12) 114.5(3) . 1_555 1_555 yes
Na(2) O(6) C(13) 113.6(4) . 1_555 1_555 yes
C(12) O(6) C(13) 116.0(5) . 1_555 1_555 yes
Na(2) O(7) C(14) 114.2(4) . 1_555 1_555 yes
Na(2) O(7) C(15) 110.2(4) . 1_555 1_555 yes
C(14) O(7) C(15) 112.2(5) . 1_555 1_555 yes
Na(2) O(8) C(16) 117.3(4) . 1_555 1_555 yes
Na(2) O(8) C(17) 119.1(4) . 1_555 1_555 yes
C(16) O(8) C(17) 115.8(5) . 1_555 1_555 yes
Na(2) O(9) C(20) 146.9(7) . 1_555 1_555 yes
O(1) C(1) C(2) 122.0(5) . 1_555 1_555 yes
O(1) C(1) C(6) 118.4(5) . 1_555 1_555 yes
C(2) C(1) C(6) 119.6(5) . 1_555 1_555 yes
Cl(1) C(2) C(1) 117.5(4) . 1_555 1_555 yes
Cl(1) C(2) C(3) 120.7(4) . 1_555 1_555 yes
C(1) C(2) C(3) 121.8(5) . 1_555 1_555 yes
Cl(2) C(3) C(2) 120.7(5) . 1_555 1_555 yes
Cl(2) C(3) C(4) 120.4(4) . 1_555 1_555 yes
C(2) C(3) C(4) 118.9(5) . 1_555 1_555 yes
Cl(3) C(4) C(3) 121.0(4) . 1_555 1_555 yes
Cl(3) C(4) C(5) 119.0(4) . 1_555 1_555 yes
C(3) C(4) C(5) 120.0(5) . 1_555 1_555 yes
Cl(4) C(5) C(4) 120.6(4) . 1_555 1_555 yes
Cl(4) C(5) C(6) 117.5(4) . 1_555 1_555 yes
C(4) C(5) C(6) 121.9(5) . 1_555 1_555 yes
O(2) C(6) C(1) 119.3(4) . 1_555 1_555 yes
O(2) C(6) C(5) 122.9(5) . 1_555 1_555 yes
C(1) C(6) C(5) 117.8(5) . 1_555 1_555 yes
C(10) C(10) C(11) 119.1(4) . 2_555 1_555 yes
C(10) C(11) C(12) 121.2(7) . 1_555 1_555 yes
O(6) C(12) C(11) 125.2(6) . 1_555 1_555 yes
O(6) C(12) C(12) 115.1(3) . 1_555 2_555 yes
C(11) C(12) C(12) 119.7(4) . 1_555 2_555 yes
O(6) C(13) C(14) 107.0(6) . 1_555 1_555 yes
O(7) C(14) C(13) 107.8(6) . 1_555 1_555 yes
O(7) C(15) C(16) 108.9(6) . 1_555 1_555 yes
O(8) C(16) C(15) 107.3(6) . 1_555 1_555 yes
O(8) C(17) C(17) 114.5(3) . 1_555 2_555 yes
O(8) C(17) C(18) 125.4(6) . 1_555 1_555 yes
C(17) C(17) C(18) 120.0(4) . 2_555 1_555 yes
C(17) C(18) C(19) 120.1(6) . 1_555 1_555 yes
C(18) C(19) C(19) 119.9(4) . 1_555 2_555 yes

loop_
_geom_bond_atom_site_label_1
_geom_bond_atom_site_label_2
_geom_bond_distance
_geom_bond_site_symmetry_1
_geom_bond_site_symmetry_2
_geom_bond_publ_flag
Ru(1) Ru(1) 2.606(1) . 2_565 yes
Ru(1) O(1) 2.017(4) . . yes
Ru(1) O(1) 2.017(4) . 4_656 yes
Ru(1) O(2) 2.065(3) . . yes
Ru(1) O(2) 2.065(3) . 4_656 yes
Ru(1) O(3) 2.035(4) . . yes
Ru(1) O(3) 2.035(4) . 3_666 yes
Cl(1) C(2) 1.729(6) . . yes
Cl(2) C(3) 1.725(6) . . yes
Cl(3) C(4) 1.734(6) . . yes
Cl(4) C(5) 1.737(5) . . yes
Na(1) O(2) 2.306(4) . . yes
Na(1) O(2) 2.306(4) . 2_565 yes
Na(1) O(3) 2.584(6) . . yes
Na(1) O(4) 2.379(7) . . yes
Na(1) O(5) 2.506(5) . . yes
Na(1) O(5) 2.506(5) . 2_565 yes
Na(2) O(6) 2.843(6) . . yes
Na(2) O(6) 2.843(6) . 2_555 yes
Na(2) O(7) 2.647(4) . . yes
Na(2) O(7) 2.647(4) . 2_555 yes
Na(2) O(8) 2.623(6) . . yes
Na(2) O(8) 2.623(6) . 2_555 yes
Na(2) O(9) 2.325(7) . . yes
Na(2) O(10) 2.252(7) . . yes
O(1) C(1) 1.343(6) . . yes
O(2) C(6) 1.315(6) . . yes
O(3) C(7) 1.429(8) . . yes
O(4) C(8) 1.40(1) . . yes
O(5) C(9) 1.421(8) . . yes
O(6) C(12) 1.371(7) . . yes
O(6) C(13) 1.436(8) . . yes
O(7) C(14) 1.425(8) . . yes
O(7) C(15) 1.414(8) . . yes
O(8) C(16) 1.435(8) . . yes
O(8) C(17) 1.379(8) . . yes
O(9) C(20) 1.41(1) . . yes
C(1) C(2) 1.387(7) . . yes
C(1) C(6) 1.429(7) . . yes
C(2) C(3) 1.398(8) . . yes
C(3) C(4) 1.388(8) . . yes
C(4) C(5) 1.401(8) . . yes
C(5) C(6) 1.392(7) . . yes
C(10) C(10) 1.40(2) . 2_555 yes
C(10) C(11) 1.408(10) . . yes
C(11) C(12) 1.378(9) . . yes
C(12) C(12) 1.40(1) . 2_555 yes
C(13) C(14) 1.49(1) . . yes
C(15) C(16) 1.49(1) . . yes
C(17) C(17) 1.41(1) . 2_555 yes
C(17) C(18) 1.367(9) . . yes
C(18) C(19) 1.390(10) . . yes
C(19) C(19) 1.39(1) . 2_555 yes

loop_
_geom_contact_atom_site_label_1
_geom_contact_atom_site_label_2
_geom_contact_distance
_geom_contact_site_symmetry_1
_geom_contact_site_symmetry_2
_geom_contact_publ_flag
Ru(1) Ru(1) 2.606(1) . 2_565 ?
Na(1) O(3) 2.584(6) . . ?
Na(1) O(5) 2.506(5) . . ?
Na(1) O(5) 2.506(5) . 2_565 ?
Na(2) O(6) 2.843(6) . . ?
Na(2) O(6) 2.843(6) . 2_555 ?
Na(2) O(7) 2.647(4) . . ?
Na(2) O(7) 2.647(4) . 2_555 ?
Na(2) O(8) 2.623(6) . . ?
Na(2) O(8) 2.623(6) . 2_555 ?
